data_4319622
loop_
_publ_author_name
'Alexander Tr\"osch'
'Heinrich Vahrenkamp'

_publ_section_title
;
 A Sterically Hindered N,N,O Tripod Ligand and Its Zinc Complex Chemistry
;
_journal_name_full 'Inorganic Chemistry'
_journal_page_first 2305
_journal_page_last 2311
_journal_paper_doi 10.1021/ic001204j
_journal_volume 40
_journal_year 2001
_chemical_formula_sum 'C62 H94 Cl2 N6 O17 Zn2'
_chemical_formula_weight 1397.07
_chemical_melting_point 250
_chemical_name_common (Di(2-picolyl)(2-hydroxylato-3,5-di-tert-butyl
_chemical_name_systematic (Di(2-picolyl)(2-hydroxylato-3,5-di-tert-butyl
_space_group_IT_number 14
_symmetry_cell_setting monoclinic
_symmetry_space_group_name_Hall '-P 2ybc'
_symmetry_space_group_name_H-M 'P 1 21/c 1'
_atom_sites_solution_hydrogens geom
_atom_sites_solution_primary direct
_atom_sites_solution_secondary difmap
_audit_creation_method SHELXL-97
_cell_angle_alpha 90.00
_cell_angle_beta 94.94(3)
_cell_angle_gamma 90.00
_cell_formula_units_Z 4
_cell_length_a 12.072(2)
_cell_length_b 41.445(8)
_cell_length_c 14.386(3)
_cell_measurement_reflns_used 25
_cell_measurement_temperature 293(2)
_cell_volume 7171(2)
_computing_cell_refinement 'CAD4 5.1'
_computing_data_collection 'CAD4 5.1'
_computing_data_reduction 'CADFOR und CADSEX'
_computing_molecular_graphics 'Bruker SHELXTL'
_computing_publication_material 'SHELXL-97 (Sheldrick, 1997)'
_computing_structure_refinement 'SHELXL-97 (Sheldrick, 1997)'
_computing_structure_solution 'SHELXS-97 (Sheldrick, 1990)'
_diffrn_ambient_temperature 200(2)
_diffrn_measured_fraction_theta_full 0.998
_diffrn_measured_fraction_theta_max 0.998
_diffrn_measurement_device_type Nonius-Turbo-CAD4
_diffrn_measurement_method Omega-2Theta
_diffrn_radiation_monochromator graphite
_diffrn_radiation_source 'fine-focus sealed tube'
_diffrn_radiation_type MoK\a
_diffrn_radiation_wavelength 0.71073
_diffrn_reflns_av_R_equivalents 0.0502
_diffrn_reflns_av_sigmaI/netI 0.0808
_diffrn_reflns_limit_h_max 14
_diffrn_reflns_limit_h_min -14
_diffrn_reflns_limit_k_max 50
_diffrn_reflns_limit_k_min 0
_diffrn_reflns_limit_l_max 0
_diffrn_reflns_limit_l_min -17
_diffrn_reflns_number 13850
_diffrn_reflns_theta_full 25.47
_diffrn_reflns_theta_max 25.47
_diffrn_reflns_theta_min 2.88
_diffrn_standards_decay_% 10%
_diffrn_standards_interval_count 'OCR every 200 refl.'
_diffrn_standards_interval_time 'ICR every 1800s'
_diffrn_standards_number 2
_exptl_absorpt_coefficient_mu 0.810
_exptl_absorpt_correction_T_max none
_exptl_absorpt_correction_T_min none
_exptl_absorpt_correction_type none
_exptl_absorpt_process_details none
_exptl_crystal_colour colourless
_exptl_crystal_density_diffrn 1.294
_exptl_crystal_density_meas ?
_exptl_crystal_density_method 'not measured'
_exptl_crystal_description isometric
_exptl_crystal_F_000 2952
_exptl_crystal_size_max 0.5
_exptl_crystal_size_mid 0.5
_exptl_crystal_size_min 0.4
_refine_diff_density_max 0.647
_refine_diff_density_min -0.385
_refine_diff_density_rms 0.090
_refine_ls_extinction_coef none
_refine_ls_extinction_method none
_refine_ls_goodness_of_fit_ref 1.030
_refine_ls_hydrogen_treatment Riding-Model
_refine_ls_matrix_type full
_refine_ls_number_parameters 809
_refine_ls_number_reflns 13299
_refine_ls_number_restraints 0
_refine_ls_restrained_S_all 1.030
_refine_ls_R_factor_all 0.1889
_refine_ls_R_factor_gt 0.0814
_refine_ls_shift/su_max 0.240
_refine_ls_shift/su_mean 0.008
_refine_ls_structure_factor_coef Fsqd
_refine_ls_weighting_details 'calc w=1/[\s^2^(Fo^2^)+(0.1128P)^2^+33.3895P] where P=(Fo^2^+2Fc^2^)/3'
_refine_ls_weighting_scheme calc
_refine_ls_wR_factor_gt 0.2261
_refine_ls_wR_factor_ref 0.2968
_reflns_number_gt 6780
_reflns_number_total 13299
_reflns_threshold_expression >2sigma(I)
_cod_data_source_file ic001204j_7.cif
_cod_data_source_block a16(k1)
_cod_depositor_comments
;
The following automatic conversions were performed:

'_geom_angle_publ_flag' value 'Y' changed to 'y' according to the
built-in table from CIF Core dictionary named 'cif_core.dic' version
2.4.1 from 2010-06-29 (169 times).

'_geom_bond_publ_flag' value 'Y'
changed to 'y' according to the built-in table from CIF Core
dictionary named 'cif_core.dic' version 2.4.1 from 2010-06-29 (97
times).

Automatic conversion script
Id: cif_fix_values 1646 2011-03-28 12:23:43Z adriana 

The following automatic conversions were performed:

'_exptl_crystal_density_meas' value 'not measured' was changed to '?'
- the value is perceived as not measured.

Automatic conversion script
Id: cif_fix_values 3008 2015-01-20 13:52:24Z robertas 
;
_cod_database_code 4319622

loop_
_symmetry_equiv_pos_as_xyz
'x, y, z'
'-x, y+1/2, -z+1/2'
'-x, -y, -z'
'x, -y-1/2, z-1/2'

loop_
_atom_site_label
_atom_site_type_symbol
_atom_site_fract_x
_atom_site_fract_y
_atom_site_fract_z
_atom_site_U_iso_or_equiv
_atom_site_adp_type
_atom_site_occupancy
_atom_site_symmetry_multiplicity
_atom_site_calc_flag
_atom_site_refinement_flags
_atom_site_disorder_assembly
_atom_site_disorder_group
Zn1 Zn 0.57970(8) 0.16550(2) 0.25387(7) 0.0556(3) Uani 1 1 d . . .
O1 O 0.6205(4) 0.12010(13) 0.2605(4) 0.0567(13) Uani 1 1 d . . .
O2 O 0.4505(5) 0.16359(16) 0.1508(4) 0.0803(19) Uani 1 1 d . . .
H2A H 0.4134 0.1473 0.1577 0.120 Uiso 1 1 calc R . .
N1 N 0.6760(6) 0.19367(16) 0.1701(5) 0.0611(18) Uani 1 1 d . . .
N2 N 0.4902(5) 0.17916(16) 0.3631(5) 0.0573(17) Uani 1 1 d . . .
N3 N 0.7135(5) 0.18096(17) 0.3553(5) 0.0586(17) Uani 1 1 d . . .
Zn2 Zn 1.02155(9) 0.35944(3) 0.49495(7) 0.0650(3) Uani 1 1 d . . .
O3 O 1.1369(5) 0.39123(13) 0.4893(4) 0.0608(14) Uani 1 1 d . . .
O4 O 0.9287(6) 0.3875(2) 0.5795(5) 0.105(3) Uani 1 1 d . . .
H4A H 0.8633 0.3819 0.5726 0.158 Uiso 1 1 calc R . .
N4 N 1.0615(6) 0.3243(2) 0.5948(5) 0.071(2) Uani 1 1 d . . .
N5 N 0.8966(7) 0.3494(2) 0.3925(5) 0.074(2) Uani 1 1 d . . .
N6 N 1.1089(6) 0.32452(17) 0.4099(5) 0.0647(19) Uani 1 1 d . . .
C1 C 0.7534(7) 0.2116(2) 0.2144(7) 0.067(2) Uani 1 1 d . . .
C2 C 0.8270(8) 0.2298(2) 0.1693(10) 0.086(3) Uani 1 1 d . . .
H2B H 0.8830 0.2415 0.2028 0.103 Uiso 1 1 calc R . .
C3 C 0.8158(10) 0.2306(3) 0.0713(11) 0.103(4) Uani 1 1 d . . .
H3A H 0.8629 0.2431 0.0382 0.124 Uiso 1 1 calc R . .
C4 C 0.7334(10) 0.2124(3) 0.0262(9) 0.090(3) Uani 1 1 d . . .
H4B H 0.7225 0.2128 -0.0385 0.108 Uiso 1 1 calc R . .
C5 C 0.6675(8) 0.1936(2) 0.0762(7) 0.071(2) Uani 1 1 d . . .
H5A H 0.6148 0.1804 0.0445 0.085 Uiso 1 1 calc R . .
C6 C 0.5485(7) 0.1870(2) 0.4432(6) 0.060(2) Uani 1 1 d . . .
C7 C 0.4976(9) 0.1961(2) 0.5223(6) 0.075(3) Uani 1 1 d . . .
H7A H 0.5396 0.2026 0.5763 0.090 Uiso 1 1 calc R . .
C8 C 0.3821(9) 0.1951(3) 0.5185(8) 0.089(3) Uani 1 1 d . . .
H8A H 0.3455 0.1996 0.5713 0.107 Uiso 1 1 calc R . .
C9 C 0.3225(9) 0.1873(3) 0.4354(8) 0.100(4) Uani 1 1 d . . .
H9A H 0.2452 0.1875 0.4305 0.120 Uiso 1 1 calc R . .
C10 C 0.3792(7) 0.1792(3) 0.3601(7) 0.079(3) Uani 1 1 d . . .
H10A H 0.3386 0.1735 0.3047 0.095 Uiso 1 1 calc R . .
C11 C 0.7579(7) 0.1233(2) 0.3884(6) 0.061(2) Uani 1 1 d . . .
C12 C 0.8076(8) 0.1108(3) 0.4721(7) 0.074(3) Uani 1 1 d . . .
H12A H 0.8643 0.1224 0.5046 0.089 Uiso 1 1 calc R . .
C13 C 0.7754(8) 0.0820(3) 0.5078(7) 0.076(3) Uani 1 1 d . . .
C14 C 0.6887(8) 0.0665(2) 0.4586(7) 0.074(3) Uani 1 1 d . . .
H14A H 0.6652 0.0472 0.4829 0.089 Uiso 1 1 calc R . .
C15 C 0.6321(8) 0.07726(19) 0.3749(6) 0.060(2) Uani 1 1 d . . .
C16 C 0.6686(7) 0.1075(2) 0.3404(6) 0.058(2) Uani 1 1 d . . .
C17 C 0.7559(8) 0.2114(2) 0.3196(7) 0.076(3) Uani 1 1 d . . .
H17A H 0.8318 0.2146 0.3460 0.091 Uiso 1 1 calc R . .
H17B H 0.7114 0.2291 0.3396 0.091 Uiso 1 1 calc R . .
C18 C 0.6721(7) 0.1849(3) 0.4477(6) 0.076(3) Uani 1 1 d . . .
H18A H 0.7038 0.2044 0.4765 0.091 Uiso 1 1 calc R . .
H18B H 0.6967 0.1668 0.4869 0.091 Uiso 1 1 calc R . .
C19 C 0.7993(7) 0.1554(2) 0.3530(6) 0.062(2) Uani 1 1 d . . .
H19A H 0.8655 0.1619 0.3914 0.075 Uiso 1 1 calc R . .
H19B H 0.8191 0.1527 0.2896 0.075 Uiso 1 1 calc R . .
C20 C 0.8272(11) 0.0691(3) 0.6005(8) 0.098(4) Uani 1 1 d . . .
C21A C 0.765(3) 0.0375(8) 0.631(2) 0.149(13) Uani 0.50 1 d P . .
H21A H 0.7181 0.0295 0.5786 0.224 Uiso 0.50 1 calc PR . .
H21B H 0.7206 0.0426 0.6810 0.224 Uiso 0.50 1 calc PR . .
H21C H 0.8190 0.0214 0.6508 0.224 Uiso 0.50 1 calc PR . .
C21B C 0.753(3) 0.0665(9) 0.669(2) 0.127(9) Uiso 0.50 1 d P . .
H21D H 0.6923 0.0525 0.6477 0.190 Uiso 0.50 1 calc PR . .
H21E H 0.7238 0.0875 0.6823 0.190 Uiso 0.50 1 calc PR . .
H21F H 0.7902 0.0577 0.7252 0.190 Uiso 0.50 1 calc PR . .
C22A C 0.808(3) 0.0938(8) 0.679(2) 0.143(11) Uiso 0.50 1 d P . .
H22A H 0.7332 0.0917 0.6965 0.215 Uiso 0.50 1 calc PR . .
H22B H 0.8187 0.1153 0.6566 0.215 Uiso 0.50 1 calc PR . .
H22C H 0.8594 0.0897 0.7322 0.215 Uiso 0.50 1 calc PR . .
C22B C 0.921(2) 0.0945(7) 0.649(2) 0.111(8) Uiso 0.50 1 d P . .
H22D H 0.9525 0.0858 0.7072 0.167 Uiso 0.50 1 calc PR . .
H22E H 0.8868 0.1148 0.6592 0.167 Uiso 0.50 1 calc PR . .
H22F H 0.9792 0.0974 0.6078 0.167 Uiso 0.50 1 calc PR . .
C23A C 0.944(2) 0.0639(14) 0.599(2) 0.18(2) Uani 0.50 1 d P . .
H23A H 0.9564 0.0431 0.5728 0.266 Uiso 0.50 1 calc PR . .
H23B H 0.9781 0.0647 0.6620 0.266 Uiso 0.50 1 calc PR . .
H23C H 0.9748 0.0803 0.5626 0.266 Uiso 0.50 1 calc PR . .
C23B C 0.883(4) 0.0396(9) 0.582(3) 0.150(14) Uiso 0.50 1 d P . .
H23D H 0.8298 0.0241 0.5570 0.225 Uiso 0.50 1 calc PR . .
H23E H 0.9195 0.0315 0.6396 0.225 Uiso 0.50 1 calc PR . .
H23F H 0.9372 0.0435 0.5387 0.225 Uiso 0.50 1 calc PR . .
C24 C 0.5370(9) 0.0591(2) 0.3249(7) 0.079(3) Uani 1 1 d . . .
C25 C 0.5634(13) 0.0500(3) 0.2256(9) 0.132(5) Uani 1 1 d . . .
H25A H 0.5815 0.0692 0.1925 0.199 Uiso 1 1 calc R . .
H25B H 0.4998 0.0398 0.1935 0.199 Uiso 1 1 calc R . .
H25C H 0.6254 0.0355 0.2287 0.199 Uiso 1 1 calc R . .
C26 C 0.4301(9) 0.0796(3) 0.3206(9) 0.096(3) Uani 1 1 d . . .
H26A H 0.4426 0.0997 0.2898 0.144 Uiso 1 1 calc R . .
H26B H 0.4106 0.0838 0.3827 0.144 Uiso 1 1 calc R . .
H26C H 0.3706 0.0682 0.2864 0.144 Uiso 1 1 calc R . .
C27 C 0.5095(11) 0.0269(3) 0.3738(9) 0.109(4) Uani 1 1 d . . .
H27A H 0.5735 0.0131 0.3773 0.164 Uiso 1 1 calc R . .
H27B H 0.4486 0.0164 0.3387 0.164 Uiso 1 1 calc R . .
H27C H 0.4895 0.0314 0.4357 0.164 Uiso 1 1 calc R . .
C28 C 1.1077(8) 0.2980(3) 0.5637(7) 0.078(3) Uani 1 1 d . . .
C29 C 1.1522(10) 0.2752(3) 0.6261(9) 0.097(4) Uani 1 1 d . . .
H29A H 1.1880 0.2572 0.6042 0.116 Uiso 1 1 calc R . .
C30 C 1.1442(11) 0.2788(4) 0.7216(9) 0.109(5) Uani 1 1 d . . .
H30A H 1.1728 0.2635 0.7644 0.131 Uiso 1 1 calc R . .
C31 C 1.0918(11) 0.3061(4) 0.7493(9) 0.110(4) Uani 1 1 d . . .
H31A H 1.0839 0.3096 0.8122 0.132 Uiso 1 1 calc R . .
C32 C 1.0515(8) 0.3280(3) 0.6845(7) 0.082(3) Uani 1 1 d . . .
H32A H 1.0156 0.3463 0.7043 0.099 Uiso 1 1 calc R . .
C33 C 0.9238(9) 0.3295(2) 0.3225(6) 0.073(3) Uani 1 1 d . . .
C34 C 0.8455(11) 0.3178(3) 0.2586(7) 0.092(3) Uani 1 1 d . . .
H34A H 0.8657 0.3041 0.2116 0.111 Uiso 1 1 calc R . .
C35 C 0.7353(12) 0.3262(3) 0.2629(9) 0.107(4) Uani 1 1 d . . .
H35A H 0.6800 0.3180 0.2204 0.128 Uiso 1 1 calc R . .
C36 C 0.7101(11) 0.3470(4) 0.3323(8) 0.110(4) Uani 1 1 d . . .
H36A H 0.6370 0.3537 0.3359 0.132 Uiso 1 1 calc R . .
C37 C 0.7894(9) 0.3575(3) 0.3940(7) 0.078(3) Uani 1 1 d . . .
H37A H 0.7697 0.3713 0.4410 0.094 Uiso 1 1 calc R . .
C38 C 1.2294(7) 0.3699(2) 0.3634(6) 0.060(2) Uani 1 1 d . . .
C39 C 1.2748(7) 0.3740(2) 0.2797(6) 0.065(2) Uani 1 1 d . . .
H39A H 1.3028 0.3561 0.2506 0.078 Uiso 1 1 calc R . .
C40 C 1.2802(8) 0.4034(2) 0.2381(6) 0.070(2) Uani 1 1 d . . .
C41 C 1.2339(8) 0.4296(2) 0.2833(7) 0.070(2) Uani 1 1 d . . .
H41A H 1.2360 0.4499 0.2559 0.084 Uiso 1 1 calc R . .
C42 C 1.1860(7) 0.4267(2) 0.3655(6) 0.064(2) Uani 1 1 d . . .
C43 C 1.1809(7) 0.3958(2) 0.4080(6) 0.057(2) Uani 1 1 d . . .
C44 C 1.1089(9) 0.2941(2) 0.4597(7) 0.078(3) Uani 1 1 d . . .
H44A H 1.1745 0.2819 0.4469 0.093 Uiso 1 1 calc R . .
H44B H 1.0442 0.2817 0.4364 0.093 Uiso 1 1 calc R . .
C45 C 1.0470(9) 0.3232(2) 0.3180(6) 0.074(3) Uani 1 1 d . . .
H45A H 1.0569 0.3021 0.2908 0.088 Uiso 1 1 calc R . .
H45B H 1.0770 0.3391 0.2776 0.088 Uiso 1 1 calc R . .
C46 C 1.2262(8) 0.3364(2) 0.4057(7) 0.068(2) Uani 1 1 d . . .
H46A H 1.2633 0.3369 0.4683 0.082 Uiso 1 1 calc R . .
H46B H 1.2663 0.3216 0.3688 0.082 Uiso 1 1 calc R . .
C47 C 1.3279(11) 0.4067(3) 0.1432(7) 0.092(3) Uani 1 1 d . . .
C48 C 1.2568(13) 0.3881(4) 0.0699(9) 0.136(6) Uani 1 1 d . . .
H48A H 1.1827 0.3967 0.0648 0.204 Uiso 1 1 calc R . .
H48B H 1.2548 0.3658 0.0876 0.204 Uiso 1 1 calc R . .
H48C H 1.2878 0.3900 0.0109 0.204 Uiso 1 1 calc R . .
C49 C 1.4462(13) 0.3926(5) 0.1489(10) 0.150(6) Uani 1 1 d . . .
H49A H 1.4935 0.4046 0.1935 0.224 Uiso 1 1 calc R . .
H49B H 1.4748 0.3939 0.0888 0.224 Uiso 1 1 calc R . .
H49C H 1.4441 0.3704 0.1680 0.224 Uiso 1 1 calc R . .
C50 C 1.336(2) 0.4415(3) 0.1123(12) 0.226(13) Uani 1 1 d . . .
H50A H 1.3823 0.4533 0.1579 0.338 Uiso 1 1 calc R . .
H50B H 1.2630 0.4509 0.1061 0.338 Uiso 1 1 calc R . .
H50C H 1.3674 0.4423 0.0533 0.338 Uiso 1 1 calc R . .
C51 C 1.1346(9) 0.4562(2) 0.4124(7) 0.081(3) Uani 1 1 d . . .
C52 C 1.0095(9) 0.4513(3) 0.4155(8) 0.099(4) Uani 1 1 d . . .
H52A H 0.9965 0.4321 0.4502 0.148 Uiso 1 1 calc R . .
H52B H 0.9752 0.4492 0.3531 0.148 Uiso 1 1 calc R . .
H52C H 0.9784 0.4695 0.4452 0.148 Uiso 1 1 calc R . .
C53 C 1.1890(10) 0.4611(3) 0.5124(8) 0.105(4) Uani 1 1 d . . .
H53A H 1.1759 0.4424 0.5493 0.158 Uiso 1 1 calc R . .
H53B H 1.1572 0.4797 0.5397 0.158 Uiso 1 1 calc R . .
H53C H 1.2675 0.4642 0.5105 0.158 Uiso 1 1 calc R . .
C54 C 1.1569(13) 0.4879(3) 0.3592(9) 0.122(5) Uani 1 1 d . . .
H54A H 1.1240 0.5057 0.3892 0.183 Uiso 1 1 calc R . .
H54B H 1.1248 0.4862 0.2960 0.183 Uiso 1 1 calc R . .
H54C H 1.2356 0.4912 0.3595 0.183 Uiso 1 1 calc R . .
Cl1 Cl 1.4629(2) 0.27217(6) 0.29188(18) 0.0774(7) Uani 1 1 d . . .
O5 O 1.5128(17) 0.2671(3) 0.3754(8) 0.239(8) Uani 1 1 d . . .
O6 O 1.5057(15) 0.2518(4) 0.2311(8) 0.237(8) Uani 1 1 d . . .
O7 O 1.4596(11) 0.3035(3) 0.2630(8) 0.165(5) Uani 1 1 d . . .
O8 O 1.3586(11) 0.2644(4) 0.2990(19) 0.315(12) Uani 1 1 d . . .
Cl2 Cl 0.03228(19) 0.19355(7) 0.53027(17) 0.0751(7) Uani 1 1 d . . .
O9 O -0.0736(8) 0.1923(3) 0.5593(7) 0.164(5) Uani 1 1 d . . .
O10 O 0.0375(9) 0.2198(2) 0.4675(6) 0.122(3) Uani 1 1 d . . .
O11 O 0.1146(8) 0.1967(2) 0.6055(5) 0.125(3) Uani 1 1 d . . .
O12 O 0.0540(6) 0.16543(19) 0.4780(6) 0.105(2) Uani 1 1 d . . .
C55 C 0.5015(14) 0.0743(6) 0.9390(16) 0.174(8) Uani 1 1 d . . .
H55A H 0.4613 0.0764 0.9943 0.209 Uiso 1 1 calc R . .
H55B H 0.4690 0.0888 0.8911 0.209 Uiso 1 1 calc R . .
C56 C 0.500(2) 0.0424(6) 0.907(3) 0.282(19) Uani 1 1 d . . .
H56A H 0.4510 0.0407 0.8506 0.339 Uiso 1 1 calc R . .
H56B H 0.4715 0.0285 0.9539 0.339 Uiso 1 1 calc R . .
C57 C 0.603(2) 0.0320(6) 0.8900(18) 0.202(9) Uani 1 1 d . . .
H57A H 0.6113 0.0323 0.8236 0.242 Uiso 1 1 calc R . .
H57B H 0.6157 0.0103 0.9133 0.242 Uiso 1 1 calc R . .
C58 C 0.6750(16) 0.0533(5) 0.9363(17) 0.206(11) Uani 1 1 d . . .
H58A H 0.7099 0.0433 0.9924 0.247 Uiso 1 1 calc R . .
H58B H 0.7328 0.0594 0.8968 0.247 Uiso 1 1 calc R . .
O13 O 0.6150(10) 0.0808(3) 0.9596(8) 0.148(4) Uani 1 1 d . . .
C59 C 1.105(2) 0.4244(18) 0.775(3) 0.71(8) Uani 1 1 d . . .
H59A H 1.1643 0.4088 0.7697 0.854 Uiso 1 1 calc R . .
H59B H 1.1272 0.4446 0.7477 0.854 Uiso 1 1 calc R . .
C60 C 1.091(3) 0.4285(12) 0.856(2) 0.36(3) Uani 1 1 d . . .
H60A H 1.1570 0.4362 0.8927 0.437 Uiso 1 1 calc R . .
H60B H 1.0600 0.4099 0.8847 0.437 Uiso 1 1 calc R . .
C61 C 1.012(3) 0.4533(6) 0.8316(17) 0.272(16) Uani 1 1 d . . .
H61A H 0.9656 0.4579 0.8820 0.326 Uiso 1 1 calc R . .
H61B H 1.0461 0.4730 0.8120 0.326 Uiso 1 1 calc R . .
C62 C 0.952(2) 0.4375(5) 0.757(2) 0.258(17) Uani 1 1 d . . .
H62A H 0.8833 0.4286 0.7761 0.309 Uiso 1 1 calc R . .
H62B H 0.9354 0.4521 0.7052 0.309 Uiso 1 1 calc R . .
O14 O 1.018(2) 0.4146(5) 0.7347(12) 0.283(11) Uani 1 1 d . . .
O15 O 0.2935(8) 0.1180(2) 0.1272(7) 0.143(4) Uani 1 1 d . . .
O16 O 0.7179(6) 0.3869(2) 0.6038(5) 0.100(2) Uani 1 1 d . . .
O17 O 0.4067(6) 0.21918(18) 0.0572(5) 0.096(2) Uani 1 1 d . . .

loop_
_atom_site_aniso_label
_atom_site_aniso_U_11
_atom_site_aniso_U_22
_atom_site_aniso_U_33
_atom_site_aniso_U_23
_atom_site_aniso_U_13
_atom_site_aniso_U_12
Zn1 0.0516(5) 0.0587(6) 0.0558(6) -0.0031(5) 0.0007(4) -0.0032(5)
O1 0.059(3) 0.062(3) 0.049(3) -0.001(3) 0.008(3) -0.001(3)
O2 0.077(4) 0.086(5) 0.074(4) 0.011(3) -0.013(3) -0.024(4)
N1 0.055(4) 0.054(4) 0.074(5) 0.001(4) 0.005(4) 0.005(3)
N2 0.052(4) 0.060(4) 0.060(4) -0.001(3) 0.004(3) -0.004(3)
N3 0.048(4) 0.060(4) 0.066(4) -0.012(3) -0.002(3) 0.009(3)
Zn2 0.0680(7) 0.0773(7) 0.0503(5) -0.0162(5) 0.0095(5) -0.0014(5)
O3 0.063(3) 0.062(4) 0.058(3) -0.015(3) 0.007(3) 0.005(3)
O4 0.077(5) 0.141(7) 0.099(5) -0.064(5) 0.015(4) -0.003(5)
N4 0.073(5) 0.091(6) 0.052(4) 0.002(4) 0.015(4) -0.005(4)
N5 0.090(6) 0.077(5) 0.056(4) -0.013(4) 0.012(4) -0.010(4)
N6 0.086(5) 0.060(4) 0.051(4) -0.003(3) 0.022(4) -0.014(4)
C1 0.052(5) 0.047(5) 0.102(8) -0.004(5) 0.008(5) 0.004(4)
C2 0.067(6) 0.047(6) 0.142(11) 0.009(6) 0.006(7) -0.004(5)
C3 0.080(8) 0.078(8) 0.155(13) 0.050(8) 0.032(8) 0.009(6)
C4 0.098(8) 0.076(7) 0.097(8) 0.017(6) 0.017(7) 0.010(7)
C5 0.073(6) 0.062(6) 0.077(7) 0.011(5) 0.012(5) -0.002(5)
C6 0.066(5) 0.051(5) 0.063(5) 0.009(4) 0.011(4) 0.011(4)
C7 0.093(7) 0.078(7) 0.055(5) -0.010(5) 0.010(5) -0.007(6)
C8 0.077(7) 0.113(9) 0.081(7) -0.002(6) 0.024(6) 0.008(6)
C9 0.062(6) 0.148(11) 0.093(8) 0.011(8) 0.025(6) 0.004(7)
C10 0.048(5) 0.112(8) 0.078(7) -0.010(6) 0.008(5) -0.005(5)
C11 0.050(5) 0.067(6) 0.065(5) 0.001(4) 0.005(4) 0.003(4)
C12 0.055(5) 0.098(8) 0.069(6) -0.002(5) 0.000(4) 0.010(5)
C13 0.071(6) 0.081(7) 0.079(7) 0.022(6) 0.015(5) 0.018(5)
C14 0.078(7) 0.070(6) 0.079(7) 0.013(5) 0.023(5) 0.011(5)
C15 0.076(6) 0.043(5) 0.063(5) 0.001(4) 0.019(4) 0.000(4)
C16 0.065(5) 0.063(5) 0.048(5) 0.000(4) 0.016(4) 0.007(4)
C17 0.072(6) 0.057(6) 0.097(8) -0.002(5) -0.005(5) -0.002(5)
C18 0.060(6) 0.099(8) 0.069(6) -0.030(5) 0.001(5) 0.003(5)
C19 0.051(5) 0.070(6) 0.065(5) -0.005(4) -0.001(4) -0.008(4)
C20 0.102(9) 0.115(10) 0.075(7) 0.026(7) 0.003(6) 0.023(7)
C21A 0.22(4) 0.12(3) 0.10(2) 0.052(19) -0.03(2) 0.02(2)
C23A 0.09(2) 0.36(6) 0.082(18) 0.10(3) -0.003(15) 0.06(3)
C24 0.095(8) 0.066(6) 0.079(7) 0.003(5) 0.026(6) -0.011(6)
C25 0.189(15) 0.112(10) 0.100(9) -0.048(8) 0.035(9) -0.064(10)
C26 0.075(7) 0.088(8) 0.121(9) 0.012(7) -0.009(6) -0.008(6)
C27 0.125(10) 0.077(8) 0.127(10) 0.015(7) 0.016(8) -0.022(7)
C28 0.077(6) 0.088(8) 0.070(6) 0.013(6) 0.016(5) -0.026(6)
C29 0.095(8) 0.094(8) 0.102(9) 0.031(7) 0.011(7) -0.018(6)
C30 0.090(9) 0.153(13) 0.082(9) 0.050(9) -0.006(7) -0.039(9)
C31 0.103(10) 0.152(13) 0.073(8) 0.016(9) 0.002(7) -0.038(9)
C32 0.074(6) 0.118(9) 0.055(6) -0.005(6) 0.007(5) -0.012(6)
C33 0.094(7) 0.068(6) 0.058(5) -0.005(5) 0.006(5) -0.015(5)
C34 0.127(10) 0.095(8) 0.054(6) -0.024(5) 0.011(6) -0.026(8)
C35 0.098(9) 0.135(12) 0.083(8) -0.005(8) -0.016(7) -0.023(8)
C36 0.091(8) 0.161(13) 0.077(8) -0.006(8) -0.007(6) 0.011(8)
C37 0.076(7) 0.095(8) 0.062(6) -0.016(5) -0.001(5) 0.004(6)
C38 0.066(5) 0.048(5) 0.067(5) 0.000(4) 0.017(4) 0.002(4)
C39 0.073(6) 0.049(5) 0.077(6) -0.003(4) 0.025(5) -0.005(4)
C40 0.082(6) 0.061(6) 0.067(6) 0.000(5) 0.012(5) -0.012(5)
C41 0.078(6) 0.059(6) 0.071(6) 0.002(5) -0.004(5) -0.003(5)
C42 0.064(5) 0.055(5) 0.069(6) -0.009(4) -0.011(4) 0.006(4)
C43 0.055(5) 0.054(5) 0.062(5) -0.010(4) 0.003(4) -0.002(4)
C44 0.100(8) 0.064(6) 0.073(6) -0.002(5) 0.027(5) -0.003(5)
C45 0.115(8) 0.058(6) 0.052(5) -0.011(4) 0.033(5) -0.009(5)
C46 0.082(6) 0.052(5) 0.075(6) 0.006(4) 0.028(5) 0.009(5)
C47 0.120(9) 0.089(8) 0.070(7) 0.006(6) 0.027(6) -0.021(7)
C48 0.169(14) 0.163(14) 0.080(8) -0.023(9) 0.027(9) -0.045(11)
C49 0.129(13) 0.215(19) 0.113(11) 0.007(11) 0.054(10) -0.010(12)
C50 0.47(4) 0.076(10) 0.148(14) 0.009(9) 0.15(2) -0.058(15)
C51 0.094(8) 0.061(6) 0.086(7) -0.009(5) -0.003(6) 0.013(5)
C52 0.098(9) 0.093(8) 0.102(8) -0.018(7) -0.013(7) 0.028(7)
C53 0.118(9) 0.084(8) 0.109(9) -0.052(7) -0.011(7) 0.012(7)
C54 0.182(14) 0.058(7) 0.127(11) -0.006(7) 0.015(10) 0.022(8)
Cl1 0.0891(18) 0.0754(17) 0.0669(15) -0.0008(12) 0.0029(13) 0.0017(13)
O5 0.42(3) 0.197(13) 0.091(8) -0.011(8) -0.038(11) 0.031(15)
O6 0.36(2) 0.244(15) 0.116(8) -0.010(9) 0.062(11) 0.179(15)
O7 0.217(12) 0.121(8) 0.165(10) 0.062(7) 0.063(9) 0.056(8)
O8 0.097(9) 0.237(18) 0.61(4) -0.04(2) 0.011(15) -0.060(10)
Cl2 0.0639(14) 0.0947(18) 0.0673(14) -0.0004(13) 0.0090(11) -0.0058(13)
O9 0.098(7) 0.253(14) 0.149(9) 0.008(9) 0.060(6) 0.008(8)
O10 0.182(9) 0.101(6) 0.084(5) 0.019(5) 0.011(6) 0.005(6)
O11 0.158(8) 0.132(7) 0.078(5) 0.003(5) -0.031(5) -0.032(6)
O12 0.083(5) 0.094(5) 0.134(7) -0.023(5) -0.011(5) 0.016(4)
C55 0.098(13) 0.175(19) 0.24(2) -0.020(17) -0.015(13) 0.028(13)
C56 0.14(2) 0.15(2) 0.55(6) 0.00(3) -0.05(3) 0.006(17)
C57 0.17(2) 0.19(2) 0.24(2) -0.088(19) 0.007(18) -0.011(18)
C58 0.130(14) 0.187(19) 0.29(3) -0.135(19) -0.053(16) 0.037(14)
O13 0.123(8) 0.168(11) 0.154(9) -0.057(8) 0.010(7) -0.014(8)
C59 0.15(2) 1.45(18) 0.51(7) -0.75(11) -0.16(3) 0.22(5)
C60 0.32(4) 0.57(7) 0.18(3) 0.09(3) -0.09(3) 0.20(4)
C61 0.46(5) 0.18(2) 0.16(2) -0.100(18) -0.02(3) -0.03(3)
C62 0.24(3) 0.105(13) 0.39(4) -0.075(19) -0.19(3) 0.055(15)
O14 0.36(3) 0.26(2) 0.212(16) -0.150(15) -0.079(16) 0.061(19)
O15 0.143(8) 0.126(7) 0.144(8) 0.055(6) -0.070(6) -0.067(6)
O16 0.083(5) 0.141(7) 0.079(5) 0.020(4) 0.032(4) 0.028(5)
O17 0.097(5) 0.095(5) 0.096(5) 0.008(4) 0.006(4) 0.006(4)

loop_
_atom_type_symbol
_atom_type_description
_atom_type_scat_dispersion_real
_atom_type_scat_dispersion_imag
_atom_type_scat_source
C C 0.0033 0.0016 'International Tables Vol C Tables 4.2.6.8 and 6.1.1.4'
H H 0.0000 0.0000 'International Tables Vol C Tables 4.2.6.8 and 6.1.1.4'
N N 0.0061 0.0033 'International Tables Vol C Tables 4.2.6.8 and 6.1.1.4'
O O 0.0106 0.0060 'International Tables Vol C Tables 4.2.6.8 and 6.1.1.4'
Cl Cl 0.1484 0.1585 'International Tables Vol C Tables 4.2.6.8 and 6.1.1.4'
Zn Zn 0.2839 1.4301 'International Tables Vol C Tables 4.2.6.8 and 6.1.1.4'

loop_
_geom_angle_atom_site_label_1
_geom_angle_atom_site_label_2
_geom_angle_atom_site_label_3
_geom_angle
_geom_angle_site_symmetry_1
_geom_angle_site_symmetry_3
_geom_angle_publ_flag
O1 Zn1 N2 112.1(2) . . y
O1 Zn1 O2 99.8(3) . . y
N2 Zn1 O2 98.3(3) . . y
O1 Zn1 N1 114.6(2) . . y
N2 Zn1 N1 129.6(3) . . y
O2 Zn1 N1 91.8(3) . . y
O1 Zn1 N3 94.7(2) . . y
N2 Zn1 N3 79.4(3) . . y
O2 Zn1 N3 165.0(3) . . y
N1 Zn1 N3 78.8(3) . . y
C16 O1 Zn1 120.3(5) . . y
C1 N1 C5 118.4(8) . . y
C1 N1 Zn1 116.2(6) . . y
C5 N1 Zn1 125.3(6) . . y
C6 N2 C10 118.5(8) . . y
C6 N2 Zn1 116.9(5) . . y
C10 N2 Zn1 124.5(6) . . y
C17 N3 C18 112.1(7) . . y
C17 N3 C19 109.9(7) . . y
C18 N3 C19 113.1(7) . . y
C17 N3 Zn1 106.2(5) . . y
C18 N3 Zn1 110.4(5) . . y
C19 N3 Zn1 104.7(5) . . y
O3 Zn2 N5 126.6(3) . . y
O3 Zn2 N4 112.6(3) . . y
N5 Zn2 N4 117.8(3) . . y
O3 Zn2 O4 94.0(3) . . y
N5 Zn2 O4 97.6(3) . . y
N4 Zn2 O4 95.4(3) . . y
O3 Zn2 N6 92.5(2) . . y
N5 Zn2 N6 80.1(3) . . y
N4 Zn2 N6 80.2(3) . . y
O4 Zn2 N6 173.2(3) . . y
C43 O3 Zn2 118.5(5) . . y
C32 N4 C28 120.4(9) . . y
C32 N4 Zn2 124.1(8) . . y
C28 N4 Zn2 115.2(6) . . y
C37 N5 C33 117.3(8) . . y
C37 N5 Zn2 126.0(6) . . y
C33 N5 Zn2 116.2(7) . . y
C45 N6 C44 113.1(7) . . y
C45 N6 C46 112.7(7) . . y
C44 N6 C46 110.1(8) . . y
C45 N6 Zn2 107.0(6) . . y
C44 N6 Zn2 106.0(5) . . y
C46 N6 Zn2 107.5(5) . . y
N1 C1 C2 123.1(10) . . y
N1 C1 C17 115.7(8) . . y
C2 C1 C17 121.3(9) . . y
C1 C2 C3 118.4(10) . . y
C2 C3 C4 117.8(11) . . y
C5 C4 C3 119.9(12) . . y
N1 C5 C4 122.2(10) . . y
N2 C6 C7 122.3(8) . . y
N2 C6 C18 118.2(7) . . y
C7 C6 C18 119.4(8) . . y
C6 C7 C8 118.2(9) . . y
C9 C8 C7 119.1(10) . . y
C10 C9 C8 118.9(10) . . y
C9 C10 N2 122.8(9) . . y
C16 C11 C12 120.6(9) . . y
C16 C11 C19 120.5(8) . . y
C12 C11 C19 118.8(8) . . y
C13 C12 C11 122.1(9) . . y
C14 C13 C12 116.3(9) . . y
C14 C13 C20 121.7(10) . . y
C12 C13 C20 121.8(11) . . y
C13 C14 C15 126.0(9) . . y
C14 C15 C16 115.6(8) . . y
C14 C15 C24 123.1(8) . . y
C16 C15 C24 121.3(8) . . y
O1 C16 C11 120.0(8) . . y
O1 C16 C15 120.7(8) . . y
C11 C16 C15 119.2(8) . . y
N3 C17 C1 112.2(8) . . y
N3 C18 C6 112.6(7) . . y
N3 C19 C11 111.5(7) . . y
C23B C20 C21B 114(2) . . y
C23B C20 C23A 52(2) . . y
C21B C20 C23A 133.9(18) . . y
C23B C20 C13 107.9(18) . . y
C21B C20 C13 114.0(16) . . y
C23A C20 C13 112.1(13) . . y
C23B C20 C22A 143(2) . . y
C21B C20 C22A 52.5(16) . . y
C23A C20 C22A 109(3) . . y
C13 C20 C22A 109.1(15) . . y
C23B C20 C21A 66(2) . . y
C21B C20 C21A 52.7(17) . . y
C23A C20 C21A 112(2) . . y
C13 C20 C21A 111.2(14) . . y
C22A C20 C21A 103.9(19) . . y
C23B C20 C22B 108(2) . . y
C21B C20 C22B 102.3(19) . . y
C23A C20 C22B 57(2) . . y
C13 C20 C22B 111.1(13) . . y
C22A C20 C22B 54.5(15) . . y
C21A C20 C22B 137.1(16) . . y
C15 C24 C25 110.8(9) . . y
C15 C24 C27 113.4(9) . . y
C25 C24 C27 106.3(9) . . y
C15 C24 C26 110.1(8) . . y
C25 C24 C26 109.7(11) . . y
C27 C24 C26 106.4(9) . . y
N4 C28 C29 119.9(10) . . y
N4 C28 C44 117.8(9) . . y
C29 C28 C44 122.3(11) . . y
C28 C29 C30 120.7(13) . . y
C31 C30 C29 116.6(13) . . y
C30 C31 C32 119.9(13) . . y
N4 C32 C31 122.4(12) . . y
C34 C33 N5 121.3(10) . . y
C34 C33 C45 122.7(9) . . y
N5 C33 C45 115.8(8) . . y
C33 C34 C35 120.0(11) . . y
C34 C35 C36 117.8(11) . . y
C37 C36 C35 120.1(12) . . y
N5 C37 C36 123.4(10) . . y
C39 C38 C43 121.1(8) . . y
C39 C38 C46 119.4(8) . . y
C43 C38 C46 119.4(8) . . y
C40 C39 C38 122.3(8) . . y
C39 C40 C41 116.8(8) . . y
C39 C40 C47 120.5(9) . . y
C41 C40 C47 122.6(9) . . y
C42 C41 C40 123.2(9) . . y
C41 C42 C43 119.2(8) . . y
C41 C42 C51 121.5(9) . . y
C43 C42 C51 119.3(8) . . y
O3 C43 C38 120.1(8) . . y
O3 C43 C42 122.6(7) . . y
C38 C43 C42 117.2(8) . . y
N6 C44 C28 113.4(8) . . y
N6 C45 C33 112.4(7) . . y
C38 C46 N6 111.8(7) . . y
C50 C47 C40 112.6(10) . . y
C50 C47 C48 109.1(13) . . y
C40 C47 C48 109.9(9) . . y
C50 C47 C49 107.2(14) . . y
C40 C47 C49 109.7(10) . . y
C48 C47 C49 108.1(12) . . y
C52 C51 C53 109.4(10) . . y
C52 C51 C54 109.9(10) . . y
C53 C51 C54 105.8(9) . . y
C52 C51 C42 109.9(8) . . y
C53 C51 C42 110.8(8) . . y
C54 C51 C42 111.0(9) . . y
O8 Cl1 O5 104.9(14) . . y
O8 Cl1 O6 108.6(13) . . y
O5 Cl1 O6 108.7(9) . . y
O8 Cl1 O7 104.8(10) . . y
O5 Cl1 O7 115.6(9) . . y
O6 Cl1 O7 113.6(8) . . y
O9 Cl2 O11 112.4(6) . . y
O9 Cl2 O10 108.4(7) . . y
O11 Cl2 O10 110.5(6) . . y
O9 Cl2 O12 110.3(7) . . y
O11 Cl2 O12 109.3(5) . . y
O10 Cl2 O12 105.7(5) . . y
C56 C55 O13 103.3(16) . . y
C55 C56 C57 112(2) . . y
C56 C57 C58 105(2) . . y
O13 C58 C57 108.5(16) . . y
C55 O13 C58 108.1(14) . . y
C60 C59 O14 109(5) . . y
C59 C60 C61 91(3) . . y
C62 C61 C60 98(2) . . y
O14 C62 C61 104(2) . . y
C62 O14 C59 99(2) . . y

loop_
_geom_bond_atom_site_label_1
_geom_bond_atom_site_label_2
_geom_bond_distance
_geom_bond_site_symmetry_2
_geom_bond_publ_flag
Zn1 O1 1.945(6) . y
Zn1 N2 2.061(7) . y
Zn1 O2 2.059(6) . y
Zn1 N1 2.099(7) . y
Zn1 N3 2.178(7) . y
O1 C16 1.348(9) . y
N1 C1 1.315(11) . y
N1 C5 1.346(11) . y
N2 C6 1.338(10) . y
N2 C10 1.338(10) . y
N3 C17 1.469(11) . y
N3 C18 1.470(11) . y
N3 C19 1.484(10) . y
Zn2 O3 1.924(6) . y
Zn2 N5 2.059(8) . y
Zn2 N4 2.073(8) . y
Zn2 O4 2.079(7) . y
Zn2 N6 2.219(7) . y
O3 C43 1.339(10) . y
N4 C32 1.315(11) . y
N4 C28 1.319(13) . y
N5 C37 1.339(12) . y
N5 C33 1.365(12) . y
N6 C45 1.462(11) . y
N6 C44 1.452(11) . y
N6 C46 1.506(11) . y
C1 C2 1.371(13) . y
C1 C17 1.512(13) . y
C2 C3 1.404(17) . y
C3 C4 1.367(16) . y
C4 C5 1.361(14) . y
C6 C7 1.390(12) . y
C6 C18 1.491(12) . y
C7 C8 1.391(14) . y
C8 C9 1.380(15) . y
C9 C10 1.371(14) . y
C11 C16 1.391(12) . y
C11 C12 1.398(12) . y
C11 C19 1.522(12) . y
C12 C13 1.368(14) . y
C13 C14 1.372(14) . y
C13 C20 1.521(14) . y
C14 C15 1.405(13) . y
C15 C16 1.432(11) . y
C15 C24 1.503(13) . y
C20 C23B 1.43(4) . y
C20 C21B 1.40(3) . y
C20 C23A 1.42(3) . y
C20 C22A 1.56(3) . y
C20 C21A 1.59(3) . y
C20 C22B 1.66(3) . y
C24 C25 1.537(14) . y
C24 C27 1.556(14) . y
C24 C26 1.543(14) . y
C28 C29 1.380(15) . y
C28 C44 1.506(13) . y
C29 C30 1.394(17) . y
C30 C31 1.372(18) . y
C31 C32 1.361(17) . y
C33 C34 1.351(14) . y
C33 C45 1.516(14) . y
C34 C35 1.381(16) . y
C35 C36 1.373(17) . y
C36 C37 1.323(15) . y
C38 C39 1.376(11) . y
C38 C43 1.405(11) . y
C38 C46 1.516(12) . y
C39 C40 1.363(12) . y
C40 C41 1.405(13) . y
C40 C47 1.533(13) . y
C41 C42 1.366(13) . y
C42 C43 1.422(12) . y
C42 C51 1.552(13) . y
C47 C50 1.513(17) . y
C47 C48 1.512(16) . y
C47 C49 1.540(18) . y
C51 C52 1.528(15) . y
C51 C53 1.542(14) . y
C51 C54 1.554(15) . y
Cl1 O8 1.314(13) . y
Cl1 O5 1.313(12) . y
Cl1 O6 1.349(10) . y
Cl1 O7 1.361(10) . y
Cl2 O9 1.380(9) . y
Cl2 O11 1.411(8) . y
Cl2 O10 1.419(8) . y
Cl2 O12 1.423(8) . y
C55 C56 1.40(3) . y
C55 O13 1.402(18) . y
C56 C57 1.35(3) . y
C57 C58 1.37(2) . y
C58 O13 1.405(18) . y
C59 C60 1.20(4) . y
C59 O14 1.23(3) . y
C60 C61 1.43(3) . y
C61 C62 1.40(3) . y
C62 O14 1.30(2) . y

loop_
_cod_changelog_entry_id
_cod_changelog_entry_author
_cod_changelog_entry_date
_cod_changelog_entry_text
1 'Vaitkus, Antanas' 2024-11-15T14:40:08+02:00
;
 Removed multiple data items that had the 'Y' placeholder value.
;
